data_2002132
loop_
_publ_author_name
'Cuno, E'
'Mueller-Buschbaum, Hk'

_publ_section_title
;
Ein Beitrag zur Kristallchemie der Erdalkalimetall-Oxochromate(V) :Sr3
(Cr O4)2 und Sr18 Ca3 Cr14 O56
;
_journal_name_full
;
Zeitschrift fuer Anorganische und Allgemeine Chemie
;
_journal_page_first 95
_journal_page_last 101
_journal_paper_doi 10.1002/zaac.19895720111
_journal_volume 572
_journal_year 1989
_chemical_formula_structural 'Sr18 Ca3 Cr14 O56'
_chemical_formula_sum 'Ca3 Cr14 O56 Sr18'
_chemical_name_systematic
;
Strontium calcium chromium(V) oxide (18/3/14/56)
;
_space_group_IT_number 161
_symmetry_cell_setting trigonal
_symmetry_space_group_name_Hall 'R 3 -2"c'
_symmetry_space_group_name_H-M 'R 3 c :H'
_cell_angle_alpha 90
_cell_angle_beta 90
_cell_angle_gamma 120
_cell_formula_units_Z 3
_cell_length_a 11.004(3)
_cell_length_b 11.004(3)
_cell_length_c 39.256(31)
_cell_volume 4116.6
_refine_ls_R_factor_all 0.099
_cod_original_sg_symbol_H-M 'R 3 c H'
_cod_database_code 2002132

loop_
_symmetry_equiv_pos_as_xyz
x,y,z
-y,x-y,z
y-x,-x,z
-y,-x,1/2+z
x,x-y,1/2+z
y-x,y,1/2+z
1/3+x,2/3+y,2/3+z
2/3+x,1/3+y,1/3+z
1/3-y,2/3+x-y,2/3+z
2/3-y,1/3+x-y,1/3+z
1/3-x+y,2/3-x,2/3+z
2/3-x+y,1/3-x,1/3+z
1/3-y,2/3-x,1/6+z
2/3-y,1/3-x,5/6+z
1/3+x,2/3+x-y,1/6+z
2/3+x,1/3+x-y,5/6+z
1/3-x+y,2/3+y,1/6+z
2/3-x+y,1/3+y,5/6+z

loop_
_atom_site_label
_atom_site_type_symbol
_atom_site_symmetry_multiplicity
_atom_site_Wyckoff_symbol
_atom_site_fract_x
_atom_site_fract_y
_atom_site_fract_z
_atom_site_occupancy
_atom_site_attached_hydrogens
_atom_site_calc_flag
Sr1 Sr2+ 18 b 0.2846(2) 0.1488(1) 0.9735(1) 1. 0 d
Sr2 Sr2+ 18 b 0.2751(2) 0.1463(2) 0.8310(1) 1. 0 d
Sr3 Sr2+ 18 b 0.3827(2) 0.1822(2) 0.0336(1) 1. 0 d
Ca1 Ca2+ 6 a 0. 0. 0.2656(2) 1. 0 d
Ca2 Ca2+ 6 a 0. 0. 0.0726(2) 0.5 0 d
Cr1 Cr5+ 6 a 0. 0. 0. 1. 0 d
Cr2 Cr5+ 18 b 0.3101(2) 0.1409(2) 0.1316(1) 1. 0 d
Cr3 Cr5+ 18 b 0.3442(2) 0.1563(2) 0.2321(1) 1. 0 d
O1 O2- 18 b 0.2679(2) 0.0945(2) 0.0926(2) 1. 0 d
O2 O2- 18 b 0.2441(2) 0.2432(2) 0.1480(2) 1. 0 d
O3 O2- 18 b 0.2763(2) 0.9909(2) 0.1541(2) 1. 0 d
O4 O2- 18 b 0.4883(2) 0.2407(2) 0.1375(2) 1. 0 d
O5 O2- 18 b 0.3890(2) 0.1782(2) 0.2746(2) 1. 0 d
O6 O2- 18 b 0.3962(2) 0.0453(2) 0.2203(2) 1. 0 d
O7 O2- 18 b 0.4191(2) 0.3250(2) 0.2124(2) 1. 0 d
O8 O2- 18 b 0.1709(2) 0.0827(2) 0.2237(2) 1. 0 d
O9 O2- 18 b 0.9911(2) 0.1393(2) 0.0126(2) 1. 0 d
O10 O2- 6 a 0. 0. 0.9564(2) 1. 0 d

loop_
_atom_type_symbol
_atom_type_oxidation_number
Sr2+ 2.000
Ca2+ 2.000
Cr5+ 5.000
O2- -2.000
